data_7013244
loop_
_publ_author_name
'Vojt\<ech Kub\'i\<cek'
'Pavel Vojt\'i\<sek'
'Jakub Rudovsk\'y'
'Petr Hermann'
'Ivan Luke\<s'

_publ_section_title
;
 Complexes of divalent transition metal ions with
 bis(aminomethyl)phosphinic acid in aqueous solution and in the solid
 state
;
_journal_issue 20
_journal_name_full 'Dalton Trans.'
_journal_page_first 3927
_journal_page_last 3938
_journal_paper_doi 10.1039/b305844a
_journal_year 2003
_chemical_formula_sum 'C4 H18 Cl Co N4 O9 P2'
_chemical_formula_weight 422.54
_chemical_name_common '(Co(L)2)ClO4*H2O (L = (H2NCH2)2P(O)OH )'
_chemical_name_systematic
;
(Co(L)2)ClO4*H2O (L = (H2NCH2)2P(O)OH )
;
_space_group_IT_number 14
_symmetry_cell_setting monoclinic
_symmetry_Int_Tables_number 14
_symmetry_space_group_name_Hall '-P 2yn'
_symmetry_space_group_name_H-M 'P 1 21/n 1'
_atom_sites_solution_hydrogens geom
_atom_sites_solution_primary direct
_atom_sites_solution_secondary difmap
_audit_creation_method SHELXL-97
_cell_angle_alpha 90.00
_cell_angle_beta 104.4660(17)
_cell_angle_gamma 90.00
_cell_formula_units_Z 4
_cell_length_a 10.2410(3)
_cell_length_b 9.4680(2)
_cell_length_c 15.1850(5)
_cell_measurement_reflns_used 'all data (CCD)'
_cell_measurement_temperature 293(2)
_cell_measurement_theta_max 27.54
_cell_measurement_theta_min 3.49
_cell_volume 1425.68(7)
_computing_cell_refinement 'COLLECT and DENZO'
_computing_data_collection 'COLLECT (Hooft, 1998) and DENZO (Otwinowski & Minor, 1997)'
_computing_data_reduction 'COLLECT and DENZO'
_computing_structure_refinement 'SHELXL-97 (Sheldrick, 1997)'
_computing_structure_solution 'SIR92 (Altomare et al., 1994)'
_diffrn_ambient_temperature 293(2)
_diffrn_detector_area_resol_mean 9.091
_diffrn_measured_fraction_theta_full 0.996
_diffrn_measured_fraction_theta_max 0.996
_diffrn_measurement_device_type 'Nonius KappaCCD area detector'
_diffrn_measurement_method '\f and \w scans to fill the Ewald sphere'
_diffrn_radiation_monochromator graphite
_diffrn_radiation_source 'fine-focus sealed tube'
_diffrn_radiation_type MoK\a
_diffrn_radiation_wavelength 0.71070
_diffrn_reflns_av_R_equivalents 0.0168
_diffrn_reflns_av_sigmaI/netI 0.0310
_diffrn_reflns_limit_h_max 13
_diffrn_reflns_limit_h_min 0
_diffrn_reflns_limit_k_max 12
_diffrn_reflns_limit_k_min 0
_diffrn_reflns_limit_l_max 19
_diffrn_reflns_limit_l_min -19
_diffrn_reflns_number 6338
_diffrn_reflns_theta_full 27.54
_diffrn_reflns_theta_max 27.54
_diffrn_reflns_theta_min 3.49
_exptl_absorpt_coefficient_mu 1.665
_exptl_crystal_colour 'brown orange'
_exptl_crystal_density_diffrn 1.969
_exptl_crystal_density_meas ?
_exptl_crystal_density_method 'not measured'
_exptl_crystal_description irregular
_exptl_crystal_F_000 864
_exptl_crystal_size_max 0.3
_exptl_crystal_size_mid 0.3
_exptl_crystal_size_min 0.2
_refine_diff_density_max 0.606
_refine_diff_density_min -0.518
_refine_diff_density_rms 0.074
_refine_ls_extinction_coef 0.0022(7)
_refine_ls_extinction_expression Fc^*^=kFc[1+0.001xFc^2^\l^3^/sin(2\q)]^-1/4^
_refine_ls_extinction_method SHELXL
_refine_ls_goodness_of_fit_ref 1.051
_refine_ls_hydrogen_treatment mixed
_refine_ls_matrix_type full
_refine_ls_number_parameters 291
_refine_ls_number_reflns 3278
_refine_ls_number_restraints 0
_refine_ls_restrained_S_all 1.051
_refine_ls_R_factor_all 0.0368
_refine_ls_R_factor_gt 0.0311
_refine_ls_shift/su_max 0.000
_refine_ls_shift/su_mean 0.000
_refine_ls_structure_factor_coef Fsqd
_refine_ls_weighting_details 'calc w=1/[\s^2^(Fo^2^)+(0.0455P)^2^+0.5651P] where P=(Fo^2^+2Fc^2^)/3'
_refine_ls_weighting_scheme calc
_refine_ls_wR_factor_gt 0.0786
_refine_ls_wR_factor_ref 0.0827
_reflns_number_gt 2898
_reflns_number_total 3278
_reflns_threshold_expression >2sigma(I)
_cod_data_source_file b305844a.txt
_cod_data_source_block coo2
_cod_depositor_comments
;
The following automatic conversions were performed:

'_exptl_crystal_density_meas' value '--' was changed to '?' - the
value is perceived as not measured.

Automatic conversion script
Id: cif_fix_values 3008 2015-01-20 13:52:24Z robertas 
;
_cod_original_sg_symbol_H-M P2(1)/n
_cod_database_code 7013244

loop_
_symmetry_equiv_pos_as_xyz
'x, y, z'
'-x+1/2, y+1/2, -z+1/2'
'-x, -y, -z'
'x-1/2, -y-1/2, z-1/2'

loop_
_atom_site_label
_atom_site_type_symbol
_atom_site_fract_x
_atom_site_fract_y
_atom_site_fract_z
_atom_site_U_iso_or_equiv
_atom_site_adp_type
_atom_site_occupancy
_atom_site_symmetry_multiplicity
_atom_site_calc_flag
_atom_site_refinement_flags
_atom_site_disorder_assembly
_atom_site_disorder_group
Co1 Co 0.00098(2) 0.19801(3) 0.256054(16) 0.01944(10) Uani 1 1 d . . .
P1 P -0.04499(5) 0.45936(5) 0.31850(4) 0.02507(14) Uani 1 1 d . . .
O11 O -0.12811(13) 0.32710(14) 0.27950(10) 0.0251(3) Uani 1 1 d . . .
O12 O -0.12092(15) 0.58082(16) 0.34215(12) 0.0375(4) Uani 1 1 d . . .
C11 C 0.0848(2) 0.3847(2) 0.41100(15) 0.0311(4) Uani 1 1 d . . .
H111 H 0.163(3) 0.442(3) 0.4238(18) 0.040(7) Uiso 1 1 d . . .
H112 H 0.055(3) 0.376(3) 0.4665(18) 0.037(7) Uiso 1 1 d . . .
N11 N 0.11845(19) 0.24469(19) 0.37736(13) 0.0274(4) Uani 1 1 d . . .
H113 H 0.106(3) 0.180(3) 0.4157(19) 0.037(7) Uiso 1 1 d . . .
H114 H 0.193(3) 0.245(3) 0.374(2) 0.052(9) Uiso 1 1 d . . .
C12 C 0.0445(2) 0.4956(2) 0.23183(17) 0.0314(5) Uani 1 1 d . . .
H121 H -0.021(3) 0.537(3) 0.1770(18) 0.038(7) Uiso 1 1 d . . .
H122 H 0.118(3) 0.553(3) 0.2536(19) 0.046(8) Uiso 1 1 d . . .
N12 N 0.08991(18) 0.35484(18) 0.20750(14) 0.0269(4) Uani 1 1 d . . .
H123 H 0.170(3) 0.342(3) 0.230(2) 0.045(8) Uiso 1 1 d . . .
H124 H 0.072(3) 0.354(3) 0.145(2) 0.055(9) Uiso 1 1 d . . .
P2 P 0.04325(5) -0.05511(5) 0.18259(4) 0.02432(13) Uani 1 1 d . . .
O21 O 0.13029(13) 0.06906(14) 0.23001(10) 0.0259(3) Uani 1 1 d . . .
O22 O 0.11576(16) -0.17527(15) 0.15242(12) 0.0354(4) Uani 1 1 d . . .
C21 C -0.0783(3) 0.0339(2) 0.09276(15) 0.0339(5) Uani 1 1 d . . .
H211 H -0.037(3) 0.061(3) 0.048(2) 0.058(9) Uiso 1 1 d . . .
H212 H -0.152(3) -0.027(3) 0.067(2) 0.050(8) Uiso 1 1 d . . .
N21 N -0.12178(17) 0.15958(18) 0.13640(12) 0.0242(3) Uani 1 1 d . . .
H213 H -0.196(3) 0.147(3) 0.1424(18) 0.034(7) Uiso 1 1 d . . .
H214 H -0.126(3) 0.230(3) 0.1007(18) 0.031(6) Uiso 1 1 d . . .
C22 C -0.0549(2) -0.1012(2) 0.26272(15) 0.0274(4) Uani 1 1 d . . .
H221 H -0.134(3) -0.146(3) 0.2338(18) 0.038(7) Uiso 1 1 d . . .
H222 H 0.002(3) -0.158(3) 0.3135(18) 0.037(7) Uiso 1 1 d . . .
N22 N -0.08494(19) 0.03599(18) 0.30231(13) 0.0267(4) Uani 1 1 d . . .
H223 H -0.060(3) 0.029(3) 0.3598(19) 0.038(7) Uiso 1 1 d . . .
H224 H -0.173(3) 0.044(3) 0.287(2) 0.052(8) Uiso 1 1 d . . .
Cl1 Cl 0.29854(6) 0.33795(6) 0.00751(4) 0.03721(15) Uani 1 1 d . . .
O1A O 0.4350(2) 0.3552(3) 0.00343(16) 0.0838(8) Uani 1 1 d . . .
O2A O 0.2737(13) 0.4534(14) 0.0617(10) 0.068(3) Uani 0.60(5) 1 d P . .
O2B O 0.265(2) 0.426(3) 0.0723(9) 0.066(4) Uani 0.40(5) 1 d P . .
O3A O 0.2081(13) 0.3368(15) -0.0782(9) 0.069(3) Uani 0.60(5) 1 d P . .
O3B O 0.2142(18) 0.377(4) -0.0810(13) 0.086(6) Uani 0.40(5) 1 d P . .
O4A O 0.2777(12) 0.2093(11) 0.0561(9) 0.089(3) Uani 0.60(5) 1 d P . .
O4B O 0.289(3) 0.2062(14) 0.025(3) 0.135(9) Uani 0.40(5) 1 d P . .
O1W O 0.4387(2) 0.1484(2) 0.50508(14) 0.0449(4) Uani 1 1 d . . .
H1W1 H 0.397(4) 0.097(4) 0.493(3) 0.077(15) Uiso 1 1 d . . .
H1W2 H 0.440(4) 0.198(4) 0.458(3) 0.069(11) Uiso 1 1 d . . .

loop_
_atom_site_aniso_label
_atom_site_aniso_U_11
_atom_site_aniso_U_22
_atom_site_aniso_U_33
_atom_site_aniso_U_23
_atom_site_aniso_U_13
_atom_site_aniso_U_12
Co1 0.01527(15) 0.02011(16) 0.02354(16) -0.00147(9) 0.00599(11) -0.00075(9)
P1 0.0187(2) 0.0220(2) 0.0351(3) -0.0027(2) 0.0078(2) 0.00133(18)
O11 0.0178(6) 0.0257(7) 0.0326(7) -0.0029(6) 0.0077(6) 0.0001(5)
O12 0.0285(7) 0.0281(7) 0.0587(10) -0.0064(7) 0.0162(7) 0.0057(6)
C11 0.0298(11) 0.0309(10) 0.0302(11) -0.0080(8) 0.0026(9) 0.0006(9)
N11 0.0231(9) 0.0259(9) 0.0312(9) -0.0019(7) 0.0032(7) 0.0024(7)
C12 0.0278(10) 0.0233(10) 0.0449(13) 0.0051(9) 0.0124(10) 0.0000(8)
N12 0.0217(9) 0.0266(8) 0.0346(10) -0.0013(7) 0.0107(8) -0.0029(7)
P2 0.0206(2) 0.0228(3) 0.0304(3) -0.00295(19) 0.0081(2) 0.00172(18)
O21 0.0181(6) 0.0253(7) 0.0357(8) -0.0028(6) 0.0095(6) -0.0003(5)
O22 0.0315(8) 0.0288(7) 0.0491(10) -0.0077(7) 0.0159(7) 0.0056(6)
C21 0.0411(12) 0.0325(11) 0.0264(11) -0.0062(9) 0.0050(9) 0.0061(9)
N21 0.0202(8) 0.0259(8) 0.0268(9) 0.0000(7) 0.0063(7) 0.0014(7)
C22 0.0252(10) 0.0228(9) 0.0352(11) -0.0008(8) 0.0094(8) -0.0029(8)
N22 0.0246(9) 0.0279(9) 0.0303(9) -0.0021(7) 0.0120(7) -0.0020(7)
Cl1 0.0383(3) 0.0395(3) 0.0323(3) -0.0051(2) 0.0061(2) 0.0043(2)
O1A 0.0435(11) 0.154(3) 0.0573(14) -0.0032(15) 0.0199(11) 0.0093(14)
O2A 0.056(4) 0.044(4) 0.096(7) -0.035(3) 0.001(4) 0.007(2)
O2B 0.075(7) 0.101(11) 0.028(5) -0.017(5) 0.025(4) 0.020(7)
O3A 0.066(4) 0.086(5) 0.040(5) -0.013(4) -0.014(3) 0.005(3)
O3B 0.050(6) 0.176(19) 0.033(6) 0.028(8) 0.012(5) 0.041(8)
O4A 0.111(6) 0.062(5) 0.085(5) 0.035(4) 0.004(4) -0.011(4)
O4B 0.220(17) 0.028(4) 0.135(18) 0.008(6) 0.002(12) -0.049(6)
O1W 0.0574(12) 0.0403(10) 0.0364(10) -0.0024(8) 0.0106(9) -0.0037(9)

loop_
_atom_type_symbol
_atom_type_description
_atom_type_scat_dispersion_real
_atom_type_scat_dispersion_imag
_atom_type_scat_source
C C 0.0033 0.0016 'International Tables Vol C Tables 4.2.6.8 and 6.1.1.4'
H H 0.0000 0.0000 'International Tables Vol C Tables 4.2.6.8 and 6.1.1.4'
N N 0.0061 0.0033 'International Tables Vol C Tables 4.2.6.8 and 6.1.1.4'
O O 0.0106 0.0060 'International Tables Vol C Tables 4.2.6.8 and 6.1.1.4'
P P 0.1023 0.0942 'International Tables Vol C Tables 4.2.6.8 and 6.1.1.4'
Co Co 0.3494 0.9721 'International Tables Vol C Tables 4.2.6.8 and 6.1.1.4'
Cl Cl 0.1484 0.1585 'International Tables Vol C Tables 4.2.6.8 and 6.1.1.4'

loop_
_geom_angle_atom_site_label_1
_geom_angle_atom_site_label_2
_geom_angle_atom_site_label_3
_geom_angle
_geom_angle_site_symmetry_1
_geom_angle_site_symmetry_3
_geom_angle_publ_flag
O11 Co1 O21 178.89(6) . . ?
O11 Co1 N21 88.74(7) . . ?
O21 Co1 N21 90.38(6) . . ?
O11 Co1 N12 89.64(7) . . ?
O21 Co1 N12 89.72(7) . . ?
N21 Co1 N12 92.41(8) . . ?
O11 Co1 N11 88.37(7) . . ?
O21 Co1 N11 92.50(7) . . ?
N21 Co1 N11 177.08(7) . . ?
N12 Co1 N11 87.13(8) . . ?
O11 Co1 N22 92.30(7) . . ?
O21 Co1 N22 88.33(6) . . ?
N21 Co1 N22 86.92(8) . . ?
N12 Co1 N22 177.93(7) . . ?
N11 Co1 N22 93.63(8) . . ?
O11 Co1 P2 146.39(4) . . ?
O21 Co1 P2 33.38(4) . . ?
N21 Co1 P2 65.75(5) . . ?
N12 Co1 P2 111.89(5) . . ?
N11 Co1 P2 117.08(5) . . ?
N22 Co1 P2 66.06(5) . . ?
O11 Co1 P1 33.22(4) . . ?
O21 Co1 P1 146.88(4) . . ?
N21 Co1 P1 111.23(5) . . ?
N12 Co1 P1 65.47(5) . . ?
N11 Co1 P1 65.97(5) . . ?
N22 Co1 P1 116.59(5) . . ?
P2 Co1 P1 176.228(18) . . ?
O12 P1 O11 116.70(8) . . ?
O12 P1 C12 114.82(10) . . ?
O11 P1 C12 101.82(9) . . ?
O12 P1 C11 116.17(10) . . ?
O11 P1 C11 101.98(9) . . ?
C12 P1 C11 103.25(11) . . ?
O12 P1 Co1 158.95(7) . . ?
O11 P1 Co1 42.26(5) . . ?
C12 P1 Co1 75.96(7) . . ?
C11 P1 Co1 76.12(7) . . ?
P1 O11 Co1 104.52(7) . . ?
N11 C11 P1 105.52(14) . . ?
N11 C11 H111 108.9(16) . . ?
P1 C11 H111 110.8(16) . . ?
N11 C11 H112 111.7(15) . . ?
P1 C11 H112 112.0(16) . . ?
H111 C11 H112 108(2) . . ?
C11 N11 Co1 112.21(13) . . ?
C11 N11 H113 108.0(17) . . ?
Co1 N11 H113 108.0(18) . . ?
C11 N11 H114 110(2) . . ?
Co1 N11 H114 108(2) . . ?
H113 N11 H114 111(3) . . ?
N12 C12 P1 104.86(13) . . ?
N12 C12 H121 109.1(15) . . ?
P1 C12 H121 108.8(14) . . ?
N12 C12 H122 109.9(17) . . ?
P1 C12 H122 111.5(18) . . ?
H121 C12 H122 112(2) . . ?
C12 N12 Co1 112.23(13) . . ?
C12 N12 H123 112(2) . . ?
Co1 N12 H123 104(2) . . ?
C12 N12 H124 105.9(19) . . ?
Co1 N12 H124 112.7(19) . . ?
H123 N12 H124 110(3) . . ?
O22 P2 O21 116.82(8) . . ?
O22 P2 C21 115.17(10) . . ?
O21 P2 C21 101.88(10) . . ?
O22 P2 C22 115.11(10) . . ?
O21 P2 C22 102.87(9) . . ?
C21 P2 C22 103.02(11) . . ?
O22 P2 Co1 159.91(7) . . ?
O21 P2 Co1 43.09(5) . . ?
C21 P2 Co1 75.47(7) . . ?
C22 P2 Co1 76.43(7) . . ?
P2 O21 Co1 103.53(7) . . ?
N21 C21 P2 105.29(14) . . ?
N21 C21 H211 110.7(19) . . ?
P2 C21 H211 109.2(19) . . ?
N21 C21 H212 111.7(17) . . ?
P2 C21 H212 110.6(18) . . ?
H211 C21 H212 109(3) . . ?
C21 N21 Co1 111.53(13) . . ?
C21 N21 H213 109.2(19) . . ?
Co1 N21 H213 109.3(19) . . ?
C21 N21 H214 108.5(17) . . ?
Co1 N21 H214 111.1(18) . . ?
H213 N21 H214 107(3) . . ?
N22 C22 P2 105.36(13) . . ?
N22 C22 H221 110.3(16) . . ?
P2 C22 H221 110.9(16) . . ?
N22 C22 H222 107.1(15) . . ?
P2 C22 H222 109.2(14) . . ?
H221 C22 H222 114(2) . . ?
C22 N22 Co1 112.07(12) . . ?
C22 N22 H223 108.1(18) . . ?
Co1 N22 H223 112.1(18) . . ?
C22 N22 H224 105.6(19) . . ?
Co1 N22 H224 110.7(19) . . ?
H223 N22 H224 108(3) . . ?
O4B Cl1 O3A 96.9(13) . . ?
O4B Cl1 O2B 113.0(17) . . ?
O3A Cl1 O2B 116.0(10) . . ?
O4B Cl1 O1A 104.2(14) . . ?
O3A Cl1 O1A 113.0(6) . . ?
O2B Cl1 O1A 112.2(9) . . ?
O4B Cl1 O2A 126.2(17) . . ?
O3A Cl1 O2A 111.7(7) . . ?
O2B Cl1 O2A 13.2(11) . . ?
O1A Cl1 O2A 104.8(6) . . ?
O4B Cl1 O3B 112.3(12) . . ?
O3A Cl1 O3B 15.5(17) . . ?
O2B Cl1 O3B 107.9(12) . . ?
O1A Cl1 O3B 107.1(8) . . ?
O2A Cl1 O3B 100.9(11) . . ?
O4B Cl1 O4A 20(2) . . ?
O3A Cl1 O4A 108.4(7) . . ?
O2B Cl1 O4A 92.9(9) . . ?
O1A Cl1 O4A 112.6(5) . . ?
O2A Cl1 O4A 106.0(7) . . ?
O3B Cl1 O4A 123.2(14) . . ?
O4B O4A Cl1 59(2) . . ?
O4A O4B Cl1 100(3) . . ?
H1W1 O1W H1W2 109(4) . . ?

loop_
_geom_bond_atom_site_label_1
_geom_bond_atom_site_label_2
_geom_bond_distance
_geom_bond_site_symmetry_2
_geom_bond_publ_flag
Co1 O11 1.8983(13) . ?
Co1 O21 1.9137(13) . ?
Co1 N21 1.9681(17) . ?
Co1 N12 1.9782(18) . ?
Co1 N11 1.9820(18) . ?
Co1 N22 1.9824(17) . ?
Co1 P2 2.7233(5) . ?
Co1 P1 2.7326(5) . ?
P1 O12 1.4817(15) . ?
P1 O11 1.5464(14) . ?
P1 C12 1.815(2) . ?
P1 C11 1.818(2) . ?
C11 N11 1.492(3) . ?
C11 H111 0.94(3) . ?
C11 H112 0.97(3) . ?
N11 H113 0.87(3) . ?
N11 H114 0.78(3) . ?
C12 N12 1.488(3) . ?
C12 H121 1.01(3) . ?
C12 H122 0.92(3) . ?
N12 H123 0.81(3) . ?
N12 H124 0.91(3) . ?
P2 O22 1.4919(14) . ?
P2 O21 1.5409(14) . ?
P2 C21 1.809(2) . ?
P2 C22 1.815(2) . ?
C21 N21 1.483(3) . ?
C21 H211 0.92(3) . ?
C21 H212 0.95(3) . ?
N21 H213 0.80(3) . ?
N21 H214 0.85(3) . ?
C22 N22 1.495(3) . ?
C22 H221 0.92(3) . ?
C22 H222 1.00(3) . ?
N22 H223 0.85(3) . ?
N22 H224 0.88(3) . ?
Cl1 O4B 1.284(16) . ?
Cl1 O3A 1.397(13) . ?
Cl1 O2B 1.398(13) . ?
Cl1 O1A 1.424(2) . ?
Cl1 O2A 1.428(10) . ?
Cl1 O3B 1.45(2) . ?
Cl1 O4A 1.468(10) . ?
O4A O4B 0.51(5) . ?
O1W H1W1 0.64(4) . ?
O1W H1W2 0.86(4) . ?
